data_4335265
loop_
_publ_author_name
'Ralf Haiges'
'Karl O. Christe'

_publ_contact_author_address
;
University of Southern California
Loker Hydrocarbon Research Institute and Department of Chemistry
Los Angeles, CA 90089
USA
;
_publ_contact_author_email haiges@usc.edu
_publ_contact_author_name 'Ralf Haiges'
_publ_contact_author_phone '+1 (213) 740-3197'
_publ_section_title
;
 Energetic High-Nitrogen Compounds: 5-(Trinitromethyl)-2H-tetrazole and
 -tetrazolates, Preparation, Characterization, and Conversion into
 5-(Dinitromethyl)tetrazoles
;
_journal_name_full 'Inorganic Chemistry'
_journal_page_first 7249
_journal_page_last 7260
_journal_paper_doi 10.1021/ic400919n
_journal_volume 52
_journal_year 2013
_chemical_formula_moiety 'C2 N7 O6, Rb'
_chemical_formula_sum 'C2 N7 O6 Rb'
_chemical_formula_weight 303.56
_chemical_name_common RbTNTz
_chemical_name_systematic 'rubidium 5-trinitromethyltetrazolate'
_space_group_crystal_system triclinic
_space_group_IT_number 2
_space_group_name_Hall '-P 1'
_space_group_name_H-M_alt 'P -1'
_symmetry_space_group_name_Hall '-P 1'
_symmetry_space_group_name_H-M 'P -1'
_atom_sites_solution_primary direct
_atom_sites_solution_secondary difmap
_cell_angle_alpha 85.1310(10)
_cell_angle_beta 78.4680(10)
_cell_angle_gamma 88.4250(10)
_cell_formula_units_Z 2
_cell_length_a 5.85770(10)
_cell_length_b 7.5152(2)
_cell_length_c 9.8610(2)
_cell_measurement_temperature 100.(2)
_cell_volume 423.776(16)
_computing_cell_refinement 'APEX2 v2012.4-3 (Bruker AXS)'
_computing_data_collection 'Bruker Instrument Service v2012.6-0'
_computing_data_reduction 'SAINT V8.18C (Bruker AXS, 2009)'
_computing_structure_refinement 'SHELXL-97 (Sheldrick, 2008)'
_computing_structure_solution 'SHELXS-97 (Sheldrick, 2008)'
_diffrn_ambient_temperature 100.(2)
_diffrn_measured_fraction_theta_full 1.000
_diffrn_measured_fraction_theta_max 0.953
_diffrn_measurement_device_type 'Bruker APEX II CCD'
_diffrn_measurement_method 'omega- and phi-scans'
_diffrn_radiation_monochromator 'TRIUMPH curved-crystal'
_diffrn_radiation_type 'MoK\a '
_diffrn_radiation_wavelength 0.71073
_diffrn_reflns_av_R_equivalents 0.0316
_diffrn_reflns_av_sigmaI/netI 0.0251
_diffrn_reflns_limit_h_max 9
_diffrn_reflns_limit_h_min -9
_diffrn_reflns_limit_k_max 11
_diffrn_reflns_limit_k_min -12
_diffrn_reflns_limit_l_max 15
_diffrn_reflns_limit_l_min -16
_diffrn_reflns_number 24037
_diffrn_reflns_theta_full 29.00
_diffrn_reflns_theta_max 35.59
_diffrn_reflns_theta_min 2.11
_diffrn_source 'fine-focus tube'
_exptl_absorpt_coefficient_mu 5.878
_exptl_absorpt_correction_T_max 0.69
_exptl_absorpt_correction_T_min 0.52
_exptl_absorpt_correction_type multi-scan
_exptl_absorpt_process_details 'Bruker SADABS V2008/1'
_exptl_crystal_density_diffrn 2.379
_exptl_crystal_F_000 292
_exptl_crystal_size_max 0.130
_exptl_crystal_size_mid 0.100
_exptl_crystal_size_min 0.070
_refine_diff_density_max 0.616
_refine_diff_density_min -0.466
_refine_ls_extinction_method none
_refine_ls_goodness_of_fit_ref 1.028
_refine_ls_hydrogen_treatment noref
_refine_ls_matrix_type full
_refine_ls_number_parameters 145
_refine_ls_number_reflns 3719
_refine_ls_number_restraints 0
_refine_ls_restrained_S_all 1.028
_refine_ls_R_factor_all 0.0269
_refine_ls_R_factor_gt 0.0203
_refine_ls_shift/su_max 0.001
_refine_ls_shift/su_mean 0.000
_refine_ls_structure_factor_coef Fsqd
_refine_ls_weighting_details 'calc w=1/[\s^2^(Fo^2^)+(0.0201P)^2^+0.0922P] where P=(Fo^2^+2Fc^2^)/3'
_refine_ls_weighting_scheme calc
_refine_ls_wR_factor_gt 0.0406
_refine_ls_wR_factor_ref 0.0422
_reflns_number_gt 3351
_reflns_number_total 3719
_reflns_threshold_expression >2sigma(I)
_cod_data_source_file ic400919n_si_001_5.cif
_cod_data_source_block RbTNTz
_cod_original_cell_volume 423.777(16)
_cod_database_code 4335265

loop_
_space_group_symop_operation_xyz
'x, y, z'
'-x, -y, -z'

loop_
_atom_site_label
_atom_site_type_symbol
_atom_site_fract_x
_atom_site_fract_y
_atom_site_fract_z
_atom_site_U_iso_or_equiv
_atom_site_adp_type
_atom_site_occupancy
_atom_site_symmetry_multiplicity
_atom_site_calc_flag
C1 C -0.01615(18) 0.20161(14) 0.84791(11) 0.00961(17) Uani 1 1 d
C2 C 0.16493(18) 0.21799(14) 0.71962(11) 0.00989(17) Uani 1 1 d
N1 N -0.05873(17) 0.34029(13) 0.92575(10) 0.01295(17) Uani 1 1 d
N2 N -0.23083(17) 0.28186(13) 1.03048(10) 0.01343(17) Uani 1 1 d
N3 N -0.28572(17) 0.11646(13) 1.01353(10) 0.01365(17) Uani 1 1 d
N4 N -0.15266(16) 0.06170(12) 0.89662(10) 0.01254(16) Uani 1 1 d
N5 N 0.29893(17) 0.04523(13) 0.68316(10) 0.01385(17) Uani 1 1 d
N6 N 0.33932(16) 0.36231(13) 0.73184(10) 0.01200(16) Uani 1 1 d
N7 N 0.06553(17) 0.28062(13) 0.58907(10) 0.01353(17) Uani 1 1 d
O1 O 0.17672(17) -0.07832(12) 0.67095(10) 0.02036(18) Uani 1 1 d
O2 O 0.51024(15) 0.04649(13) 0.66729(10) 0.02168(18) Uani 1 1 d
O3 O 0.35977(17) 0.49108(12) 0.64679(10) 0.02056(18) Uani 1 1 d
O4 O 0.44038(15) 0.33507(12) 0.82832(9) 0.01642(16) Uani 1 1 d
O5 O -0.11231(15) 0.36946(13) 0.60877(10) 0.02126(18) Uani 1 1 d
O6 O 0.17793(18) 0.23807(13) 0.47842(9) 0.02213(19) Uani 1 1 d
Rb1 Rb 0.258928(18) 0.301000(13) 0.164839(11) 0.01171(3) Uani 1 1 d

loop_
_atom_site_aniso_label
_atom_site_aniso_U_11
_atom_site_aniso_U_22
_atom_site_aniso_U_33
_atom_site_aniso_U_12
_atom_site_aniso_U_13
_atom_site_aniso_U_23
C1 0.0099(4) 0.0099(4) 0.0090(4) -0.0003(3) -0.0019(3) 0.0000(3)
C2 0.0107(4) 0.0096(4) 0.0096(4) -0.0012(3) -0.0024(3) 0.0010(3)
N1 0.0141(4) 0.0124(4) 0.0115(4) -0.0023(3) 0.0000(3) -0.0010(3)
N2 0.0122(4) 0.0158(4) 0.0117(4) -0.0022(3) -0.0005(3) -0.0003(3)
N3 0.0126(4) 0.0151(4) 0.0127(4) -0.0007(3) -0.0014(3) -0.0010(3)
N4 0.0129(4) 0.0117(4) 0.0126(4) -0.0003(3) -0.0017(3) -0.0016(3)
N5 0.0178(4) 0.0123(4) 0.0108(4) -0.0017(3) -0.0014(3) 0.0033(3)
N6 0.0100(4) 0.0128(4) 0.0124(4) -0.0016(3) -0.0001(3) -0.0008(3)
N7 0.0149(4) 0.0154(4) 0.0104(4) 0.0010(3) -0.0035(3) -0.0007(3)
O1 0.0263(5) 0.0130(4) 0.0210(4) -0.0057(3) -0.0009(4) -0.0013(3)
O2 0.0149(4) 0.0244(4) 0.0251(5) -0.0067(4) -0.0014(3) 0.0069(3)
O3 0.0243(4) 0.0166(4) 0.0197(4) 0.0062(3) -0.0044(4) -0.0069(3)
O4 0.0138(4) 0.0200(4) 0.0169(4) -0.0019(3) -0.0064(3) -0.0002(3)
O5 0.0138(4) 0.0303(5) 0.0180(4) 0.0067(4) -0.0034(3) 0.0048(3)
O6 0.0320(5) 0.0249(5) 0.0091(4) -0.0032(3) -0.0028(3) 0.0044(4)
Rb1 0.01262(5) 0.01026(5) 0.01189(5) -0.00120(3) -0.00138(3) -0.00038(3)

loop_
_atom_type_symbol
_atom_type_description
_atom_type_scat_dispersion_real
_atom_type_scat_dispersion_imag
_atom_type_scat_source
C C 0.0033 0.0016 'International Tables Vol C Tables 4.2.6.8 and 6.1.1.4'
N N 0.0061 0.0033 'International Tables Vol C Tables 4.2.6.8 and 6.1.1.4'
O O 0.0106 0.0060 'International Tables Vol C Tables 4.2.6.8 and 6.1.1.4'
Rb Rb -0.9393 2.9676 'International Tables Vol C Tables 4.2.6.8 and 6.1.1.4'

loop_
_geom_angle_atom_site_label_1
_geom_angle_atom_site_label_2
_geom_angle_atom_site_label_3
_geom_angle
_geom_angle_site_symmetry_1
_geom_angle_site_symmetry_3
N1 C1 N4 113.68(9) . .
N1 C1 C2 118.97(9) . .
N4 C1 C2 127.33(9) . .
C1 C2 N5 114.93(9) . .
C1 C2 N6 109.30(8) . .
N5 C2 N6 108.93(8) . .
C1 C2 N7 112.90(8) . .
N5 C2 N7 104.84(8) . .
N6 C2 N7 105.43(8) . .
C1 N1 N2 103.44(9) . .
C1 N1 Rb1 124.88(7) . 2_566
N2 N1 Rb1 100.94(6) . 2_566
C1 N1 Rb1 109.39(7) . 1_556
N2 N1 Rb1 83.87(6) . 1_556
Rb1 N1 Rb1 121.85(3) 2_566 1_556
N3 N2 N1 109.70(9) . .
N3 N2 Rb1 82.33(6) . 1_456
N1 N2 Rb1 147.58(7) . 1_456
N3 N2 Rb1 112.77(7) . 1_556
N1 N2 Rb1 73.00(6) . 1_556
Rb1 N2 Rb1 131.37(3) 1_456 1_556
N3 N2 Rb1 133.73(7) . 2_566
N1 N2 Rb1 57.27(6) . 2_566
Rb1 N2 Rb1 92.30(2) 1_456 2_566
Rb1 N2 Rb1 105.07(3) 1_556 2_566
N2 N3 N4 109.88(9) . .
N2 N3 Rb1 72.90(6) . 1_456
N4 N3 Rb1 150.00(7) . 1_456
C1 N4 N3 103.28(9) . .
C1 N4 Rb1 142.61(7) . 2_556
N3 N4 Rb1 114.10(6) . 2_556
O1 N5 O2 127.62(10) . .
O1 N5 C2 114.33(9) . .
O2 N5 C2 118.04(9) . .
O3 N6 O4 127.06(10) . .
O3 N6 C2 117.54(9) . .
O4 N6 C2 115.39(9) . .
O5 N7 O6 127.69(10) . .
O5 N7 C2 116.11(9) . .
O6 N7 C2 116.18(9) . .
N5 O1 Rb1 141.13(7) . 2_556
N5 O2 Rb1 114.57(7) . 2_656
N6 O3 Rb1 89.97(7) . 2_666
N6 O4 Rb1 132.64(7) . 1_556
N6 O4 Rb1 106.51(7) . 2_666
Rb1 O4 Rb1 92.75(2) 1_556 2_666
N7 O5 Rb1 127.77(7) . 2_566
N7 O6 Rb1 146.14(8) . .
N4 Rb1 N2 94.95(3) 2_556 1_654
N4 Rb1 O6 98.13(3) 2_556 .
N2 Rb1 O6 112.43(3) 1_654 .
N4 Rb1 N1 129.47(3) 2_556 2_566
N2 Rb1 N1 109.01(3) 1_654 2_566
O6 Rb1 N1 111.59(3) . 2_566
N4 Rb1 N3 70.24(3) 2_556 1_654
N2 Rb1 N3 24.77(3) 1_654 1_654
O6 Rb1 N3 113.28(3) . 1_654
N1 Rb1 N3 126.33(3) 2_566 1_654
N4 Rb1 O1 56.19(2) 2_556 2_556
N2 Rb1 O1 144.96(2) 1_654 2_556
O6 Rb1 O1 59.84(3) . 2_556
N1 Rb1 O1 105.17(2) 2_566 2_556
N3 Rb1 O1 122.10(2) 1_654 2_556
N4 Rb1 O4 80.41(2) 2_556 1_554
N2 Rb1 O4 57.52(2) 1_654 1_554
O6 Rb1 O4 169.41(2) . 1_554
N1 Rb1 O4 76.70(2) 2_566 1_554
N3 Rb1 O4 56.29(2) 1_654 1_554
O1 Rb1 O4 125.65(2) 2_556 1_554
N4 Rb1 N1 72.12(2) 2_556 1_554
N2 Rb1 N1 109.91(3) 1_654 1_554
O6 Rb1 N1 137.21(3) . 1_554
N1 Rb1 N1 58.15(3) 2_566 1_554
N3 Rb1 N1 102.52(2) 1_654 1_554
O1 Rb1 N1 81.82(2) 2_556 1_554
O4 Rb1 N1 52.45(2) 1_554 1_554
N4 Rb1 O4 159.67(2) 2_556 2_666
N2 Rb1 O4 64.74(2) 1_654 2_666
O6 Rb1 O4 91.04(2) . 2_666
N1 Rb1 O4 61.74(2) 2_566 2_666
N3 Rb1 O4 89.48(2) 1_654 2_666
O1 Rb1 O4 142.63(2) 2_556 2_666
O4 Rb1 O4 87.25(2) 1_554 2_666
N1 Rb1 O4 112.58(2) 1_554 2_666
N4 Rb1 O2 62.46(3) 2_556 2_656
N2 Rb1 O2 73.41(2) 1_654 2_656
O6 Rb1 O2 56.38(2) . 2_656
N1 Rb1 O2 166.33(2) 2_566 2_656
N3 Rb1 O2 60.93(2) 1_654 2_656
O1 Rb1 O2 75.25(2) 2_556 2_656
O4 Rb1 O2 114.51(2) 1_554 2_656
N1 Rb1 O2 134.53(2) 1_554 2_656
O4 Rb1 O2 109.41(2) 2_666 2_656
N4 Rb1 N2 66.38(2) 2_556 1_554
N2 Rb1 N2 131.37(3) 1_654 1_554
O6 Rb1 N2 114.40(3) . 1_554
N1 Rb1 N2 64.37(2) 2_566 1_554
N3 Rb1 N2 118.28(2) 1_654 1_554
O1 Rb1 N2 59.52(2) 2_556 1_554
O4 Rb1 N2 74.77(2) 1_554 1_554
N1 Rb1 N2 23.12(2) 1_554 1_554
O4 Rb1 N2 125.74(2) 2_666 1_554
O2 Rb1 N2 124.71(2) 2_656 1_554
N4 Rb1 O5 145.22(2) 2_556 2_566
N2 Rb1 O5 115.06(2) 1_654 2_566
O6 Rb1 O5 55.43(2) . 2_566
N1 Rb1 O5 58.46(2) 2_566 2_566
N3 Rb1 O5 137.49(2) 1_654 2_566
O1 Rb1 O5 89.30(2) 2_556 2_566
O4 Rb1 O5 129.87(2) 1_554 2_566
N1 Rb1 O5 110.38(2) 1_554 2_566
O4 Rb1 O5 53.58(2) 2_666 2_566
O2 Rb1 O5 108.07(2) 2_656 2_566
N2 Rb1 O5 101.80(2) 1_554 2_566

loop_
_geom_bond_atom_site_label_1
_geom_bond_atom_site_label_2
_geom_bond_distance
_geom_bond_site_symmetry_2
C1 N1 1.3351(14) .
C1 N4 1.3352(14) .
C1 C2 1.4782(15) .
C2 N5 1.5302(14) .
C2 N6 1.5383(14) .
C2 N7 1.5491(14) .
N1 N2 1.3441(13) .
N1 Rb1 3.0457(10) 2_566
N1 Rb1 3.2732(10) 1_556
N2 N3 1.3249(14) .
N2 Rb1 3.0224(9) 1_456
N2 Rb1 3.4031(10) 1_556
N2 Rb1 3.5549(10) 2_566
N3 N4 1.3451(13) .
N3 Rb1 3.1339(10) 1_456
N4 Rb1 2.9512(9) 2_556
N5 O1 1.2161(13) .
N5 O2 1.2164(13) .
N6 O3 1.2176(13) .
N6 O4 1.2178(13) .
N7 O5 1.2131(13) .
N7 O6 1.2193(13) .
O1 Rb1 3.1714(9) 2_556
O2 Rb1 3.3698(10) 2_656
O3 Rb1 3.6365(10) 2_666
O4 Rb1 3.2662(9) 1_556
O4 Rb1 3.3062(9) 2_666
O5 Rb1 3.4511(10) 2_566
O6 Rb1 3.0312(9) .
Rb1 N4 2.9511(9) 2_556
Rb1 N2 3.0224(9) 1_654
Rb1 N1 3.0457(10) 2_566
Rb1 N3 3.1338(10) 1_654
Rb1 O1 3.1714(9) 2_556
Rb1 O4 3.2662(9) 1_554
Rb1 N1 3.2732(10) 1_554
Rb1 O4 3.3062(9) 2_666
Rb1 O2 3.3698(10) 2_656
Rb1 N2 3.4031(10) 1_554
Rb1 O5 3.4511(10) 2_566

loop_
_geom_torsion_atom_site_label_1
_geom_torsion_atom_site_label_2
_geom_torsion_atom_site_label_3
_geom_torsion_atom_site_label_4
_geom_torsion
_geom_torsion_site_symmetry_1
_geom_torsion_site_symmetry_4
N1 C1 C2 N5 146.68(10) . .
N4 C1 C2 N5 -35.14(15) . .
N1 C1 C2 N6 23.88(13) . .
N4 C1 C2 N6 -157.95(10) . .
N1 C1 C2 N7 -93.13(11) . .
N4 C1 C2 N7 85.05(13) . .
N4 C1 N1 N2 0.79(12) . .
C2 C1 N1 N2 179.21(9) . .
N4 C1 N1 Rb1 -113.07(9) . 2_566
C2 C1 N1 Rb1 65.35(12) . 2_566
N4 C1 N1 Rb1 88.94(9) . 1_556
C2 C1 N1 Rb1 -92.64(9) . 1_556
C1 N1 N2 N3 -0.17(12) . .
Rb1 N1 N2 N3 130.00(7) 2_566 .
Rb1 N1 N2 N3 -108.69(8) 1_556 .
C1 N1 N2 Rb1 -107.59(13) . 1_456
Rb1 N1 N2 Rb1 22.58(14) 2_566 1_456
Rb1 N1 N2 Rb1 143.90(12) 1_556 1_456
C1 N1 N2 Rb1 108.52(8) . 1_556
Rb1 N1 N2 Rb1 -121.31(3) 2_566 1_556
C1 N1 N2 Rb1 -130.17(9) . 2_566
Rb1 N1 N2 Rb1 121.31(3) 1_556 2_566
N1 N2 N3 N4 -0.47(12) . .
Rb1 N2 N3 N4 148.45(8) 1_456 .
Rb1 N2 N3 N4 -79.73(9) 1_556 .
Rb1 N2 N3 N4 62.63(12) 2_566 .
N1 N2 N3 Rb1 -148.93(8) . 1_456
Rb1 N2 N3 Rb1 131.82(5) 1_556 1_456
Rb1 N2 N3 Rb1 -85.82(7) 2_566 1_456
N1 C1 N4 N3 -1.06(12) . .
C2 C1 N4 N3 -179.32(10) . .
N1 C1 N4 Rb1 177.48(8) . 2_556
C2 C1 N4 Rb1 -0.78(19) . 2_556
N2 N3 N4 C1 0.90(12) . .
Rb1 N3 N4 C1 90.96(14) 1_456 .
N2 N3 N4 Rb1 -178.13(7) . 2_556
Rb1 N3 N4 Rb1 -88.07(14) 1_456 2_556
C1 C2 N5 O1 57.01(13) . .
N6 C2 N5 O1 -179.99(9) . .
N7 C2 N5 O1 -67.53(11) . .
C1 C2 N5 O2 -124.32(11) . .
N6 C2 N5 O2 -1.32(13) . .
N7 C2 N5 O2 111.14(11) . .
C1 C2 N6 O3 -119.42(10) . .
N5 C2 N6 O3 114.27(10) . .
N7 C2 N6 O3 2.21(12) . .
C1 C2 N6 O4 59.63(11) . .
N5 C2 N6 O4 -66.69(11) . .
N7 C2 N6 O4 -178.74(9) . .
C1 C2 N7 O5 26.75(13) . .
N5 C2 N7 O5 152.56(10) . .
N6 C2 N7 O5 -92.52(11) . .
C1 C2 N7 O6 -154.78(10) . .
N5 C2 N7 O6 -28.96(12) . .
N6 C2 N7 O6 85.95(11) . .
O2 N5 O1 Rb1 126.79(12) . 2_556
C2 N5 O1 Rb1 -54.70(15) . 2_556
O1 N5 O2 Rb1 -48.88(14) . 2_656
C2 N5 O2 Rb1 132.65(8) . 2_656
O4 N6 O3 Rb1 -5.08(11) . 2_666
C2 N6 O3 Rb1 173.84(8) . 2_666
O3 N6 O4 Rb1 115.77(11) . 1_556
C2 N6 O4 Rb1 -63.17(12) . 1_556
O3 N6 O4 Rb1 5.83(13) . 2_666
C2 N6 O4 Rb1 -173.11(6) . 2_666
O6 N7 O5 Rb1 -138.58(10) . 2_566
C2 N7 O5 Rb1 39.69(13) . 2_566
O5 N7 O6 Rb1 13.2(2) . .
C2 N7 O6 Rb1 -165.02(10) . .
N7 O6 Rb1 N4 -119.64(14) . 2_556
N7 O6 Rb1 N2 141.54(14) . 1_654
N7 O6 Rb1 N1 18.69(15) . 2_566
N7 O6 Rb1 N3 168.44(14) . 1_654
N7 O6 Rb1 O1 -76.78(14) . 2_556
N7 O6 Rb1 O4 159.12(12) . 1_554
N7 O6 Rb1 N1 -47.24(16) . 1_554
N7 O6 Rb1 O4 78.56(14) . 2_666
N7 O6 Rb1 O2 -168.66(16) . 2_656
N7 O6 Rb1 N2 -51.96(15) . 1_554
N7 O6 Rb1 O5 35.75(14) . 2_566
